data_4127439
loop_
_publ_author_name
'Antoni, Patrick W.'
'Bruckhoff, Tim'
'Hansmann, Max M.'

_publ_section_title
;
 Organic Redox Systems Based on Pyridinium-Carbene Hybrids.
;
_journal_issue 24
_journal_name_full 'Journal of the American Chemical Society'
_journal_page_first 9701
_journal_page_last 9711
_journal_paper_doi 10.1021/jacs.9b04249
_journal_volume 141
_journal_year 2019
_chemical_formula_moiety 'C4 H10 O, C59 H70 N6'
_chemical_formula_sum 'C63 H80 N6 O'
_chemical_formula_weight 937.33
_space_group_crystal_system triclinic
_space_group_IT_number 2
_space_group_name_Hall '-P 1'
_space_group_name_H-M_alt 'P -1'
_symmetry_space_group_name_Hall '-P 1'
_symmetry_space_group_name_H-M 'P -1'
_atom_sites_solution_hydrogens geom
_atom_sites_solution_primary dual
_audit_creation_date 2019-04-16
_audit_creation_method
;
Olex2 1.2
(compiled 2018.05.29 svn.r3508 for OlexSys, GUI svn.r5506)
;
_cell_angle_alpha 105.095(6)
_cell_angle_beta 92.986(6)
_cell_angle_gamma 98.258(5)
_cell_formula_units_Z 2
_cell_length_a 9.8196(16)
_cell_length_b 16.119(3)
_cell_length_c 18.203(3)
_cell_measurement_reflns_used 9885
_cell_measurement_temperature 150.02
_cell_measurement_theta_max 28.677
_cell_measurement_theta_min 2.342
_cell_volume 2740.8(8)
_computing_cell_refinement 'SAINT V8.38A (?, 2016)'
_computing_data_reduction 'SAINT V8.38A (?, 2016)'
_computing_molecular_graphics 'Olex2 (Dolomanov et al., 2009)'
_computing_publication_material 'Olex2 (Dolomanov et al., 2009)'
_computing_structure_refinement 'ShelXL (Sheldrick, 2015)'
_computing_structure_solution 'XT (Sheldrick, 2015)'
_diffrn_ambient_temperature 150.02
_diffrn_measured_fraction_theta_full 0.998
_diffrn_measured_fraction_theta_max 0.995
_diffrn_measurement_device_type 'Bruker APEX-II CCD'
_diffrn_measurement_method '\f and \w scans'
_diffrn_radiation_type MoK\a
_diffrn_radiation_wavelength 0.71073
_diffrn_reflns_av_R_equivalents 0.0376
_diffrn_reflns_av_unetI/netI 0.0302
_diffrn_reflns_Laue_measured_fraction_full 0.998
_diffrn_reflns_Laue_measured_fraction_max 0.995
_diffrn_reflns_limit_h_max 13
_diffrn_reflns_limit_h_min -13
_diffrn_reflns_limit_k_max 21
_diffrn_reflns_limit_k_min -21
_diffrn_reflns_limit_l_max 24
_diffrn_reflns_limit_l_min -24
_diffrn_reflns_number 74970
_diffrn_reflns_point_group_measured_fraction_full 0.998
_diffrn_reflns_point_group_measured_fraction_max 0.995
_diffrn_reflns_theta_full 25.242
_diffrn_reflns_theta_max 28.849
_diffrn_reflns_theta_min 2.298
_exptl_absorpt_coefficient_mu 0.067
_exptl_absorpt_correction_T_max 0.9011
_exptl_absorpt_correction_T_min 0.8034
_exptl_absorpt_correction_type multi-scan
_exptl_absorpt_process_details
'SADABS-2016/2 (Bruker,2016/2) was used for absorption correction. wR2(int) was 0.1375 before and 0.0532 after correction. The Ratio of minimum to maximum transmission is 0.8916. The \l/2 correction factor is Not present.'
_exptl_crystal_colour red
_exptl_crystal_colour_primary red
_exptl_crystal_density_diffrn 1.136
_exptl_crystal_description plate
_exptl_crystal_F_000 1016
_exptl_crystal_recrystallization_method 'The material was recrystallised from Diethylether by slow evaporation'
_exptl_crystal_size_max 0.411
_exptl_crystal_size_mid 0.261
_exptl_crystal_size_min 0.08
_refine_diff_density_max 0.226
_refine_diff_density_min -0.266
_refine_diff_density_rms 0.038
_refine_ls_extinction_method none
_refine_ls_goodness_of_fit_ref 1.035
_refine_ls_hydrogen_treatment constr
_refine_ls_matrix_type full
_refine_ls_number_parameters 667
_refine_ls_number_reflns 14307
_refine_ls_number_restraints 0
_refine_ls_restrained_S_all 1.035
_refine_ls_R_factor_all 0.0714
_refine_ls_R_factor_gt 0.0514
_refine_ls_shift/su_max 0.001
_refine_ls_shift/su_mean 0.000
_refine_ls_structure_factor_coef Fsqd
_refine_ls_weighting_details 'w=1/[\s^2^(Fo^2^)+(0.0609P)^2^+0.9505P] where P=(Fo^2^+2Fc^2^)/3'
_refine_ls_weighting_scheme calc
_refine_ls_wR_factor_gt 0.1356
_refine_ls_wR_factor_ref 0.1486
_reflns_Friedel_coverage 0.000
_reflns_number_gt 10692
_reflns_number_total 14307
_reflns_threshold_expression 'I > 2\s(I)'
_cod_data_source_file ja9b04249_si_007.cif
_cod_data_source_block 0523_cg_0m
_cod_database_code 4127439
_shelx_shelxl_version_number 2018/3
_shelx_space_group_comment
;
The symmetry employed for this shelxl refinement is uniquely defined
by the following loop, which should always be used as a source of
symmetry information in preference to the above space-group names.
They are only intended as comments.
;
_shelx_estimated_absorpt_t_max 0.995
_shelx_estimated_absorpt_t_min 0.973
_olex2_refinement_description
;
1. Fixed Uiso
 At 1.2 times of:
  All C(H) groups, All C(H,H) groups
 At 1.5 times of:
  All C(H,H,H) groups
2. Others
 Sof(C63)=Sof(H63A)=Sof(H63B)=Sof(C64)=Sof(H64B)=Sof(H64A)=Sof(H64C)=1-FVAR(1)
 Sof(C65)=Sof(H65A)=Sof(H65B)=Sof(H65C)=Sof(C66)=Sof(H66A)=Sof(H66B)=FVAR(1)
3.a Secondary CH2 refined with riding coordinates:
 C67(H67A,H67B), C66(H66A,H66B), C63(H63A,H63B), C31(H31A,H31B), C32(H32A,
 H32B), C33(H33A,H33B)
3.b Me refined with riding coordinates:
 C65(H65A,H65B,H65C), C64(H64B,H64A,H64C)
3.c Aromatic/amide H refined with riding coordinates:
 C3(H3), C6(H6), C11(H11), C13(H13), C18(H18), C19(H19), C22(H22), C24(H24),
 C29(H29), C35(H35), C40(H40), C42(H42), C49(H49), C50(H50), C53(H53), C55(H55)
3.d Idealised Me refined as rotating group:
 C62(H62A,H62B,H62C), C15(H15A,H15B,H15C), C16(H16A,H16B,H16C), C17(H17A,H17B,
 H17C), C26(H26A,H26B,H26C), C27(H27A,H27B,H27C), C28(H28A,H28B,H28C), C36(H36A,
 H36B,H36C), C37(H37A,H37B,H37C), C44(H44A,H44B,H44C), C45(H45A,H45B,H45C),
 C46(H46A,H46B,H46C), C57(H57A,H57B,H57C), C58(H58A,H58B,H58C), C59(H59A,H59B,
 H59C), C60(H60A,H60B,H60C), C61(H61A,H61B,H61C)
;
_olex2_diffrn_ambient_temperature_device 'Oxford Cryosystems Cryostream 800'
_olex2_submission_special_instructions 'No special instructions were received'

loop_
_space_group_symop_operation_xyz
'x, y, z'
'-x, -y, -z'

loop_
_atom_site_label
_atom_site_type_symbol
_atom_site_fract_x
_atom_site_fract_y
_atom_site_fract_z
_atom_site_U_iso_or_equiv
_atom_site_adp_type
_atom_site_occupancy
_atom_site_site_symmetry_order
_atom_site_calc_flag
_atom_site_refinement_flags_posn
_atom_site_refinement_flags_occupancy
_atom_site_disorder_assembly
_atom_site_disorder_group
O1 O 0.33884(14) 0.89228(9) 0.69519(7) 0.0564(3) Uani 1 1 d . . . .
C62 C 0.1422(3) 0.79698(19) 0.70366(18) 0.0979(9) Uani 1 1 d . . . .
H62A H 0.083931 0.830350 0.681321 0.147 Uiso 1 1 calc GR . . .
H62B H 0.151737 0.819511 0.759458 0.147 Uiso 1 1 calc GR . . .
H62C H 0.099528 0.735506 0.689237 0.147 Uiso 1 1 calc GR . . .
C67 C 0.2792(3) 0.80535(14) 0.67517(13) 0.0736(6) Uani 1 1 d . . . .
H67A H 0.338475 0.771627 0.697467 0.088 Uiso 1 1 calc R . . .
H67B H 0.270352 0.781785 0.618885 0.088 Uiso 1 1 calc R . . .
C65 C 0.5384(3) 0.9920(3) 0.6887(2) 0.0717(12) Uani 0.803(8) 1 d . P A 1
H65A H 0.632710 0.997031 0.673326 0.108 Uiso 0.803(8) 1 calc R P A 1
H65B H 0.482268 1.020758 0.659967 0.108 Uiso 0.803(8) 1 calc R P A 1
H65C H 0.540410 1.019933 0.743510 0.108 Uiso 0.803(8) 1 calc R P A 1
C66 C 0.4768(3) 0.8980(3) 0.6723(2) 0.0591(9) Uani 0.803(8) 1 d . P A 1
H66A H 0.474874 0.869156 0.616994 0.071 Uiso 0.803(8) 1 calc R P A 1
H66B H 0.533207 0.868328 0.700812 0.071 Uiso 0.803(8) 1 calc R P A 1
C63 C 0.4841(15) 0.9400(11) 0.7088(11) 0.073(4) Uani 0.197(8) 1 d . P A 2
H63A H 0.489020 0.999784 0.742389 0.088 Uiso 0.197(8) 1 calc R P A 2
H63B H 0.545897 0.908977 0.732661 0.088 Uiso 0.197(8) 1 calc R P A 2
C64 C 0.5197(13) 0.9419(9) 0.6378(10) 0.074(5) Uani 0.197(8) 1 d . P A 2
H64B H 0.614681 0.972504 0.641732 0.111 Uiso 0.197(8) 1 calc R P A 2
H64A H 0.513238 0.882215 0.605428 0.111 Uiso 0.197(8) 1 calc R P A 2
H64C H 0.456743 0.972411 0.615090 0.111 Uiso 0.197(8) 1 calc R P A 2
N1 N 0.59262(17) 0.76553(9) -0.12986(7) 0.0491(3) Uani 1 1 d . . . .
N2 N 0.41506(18) 0.66206(9) -0.12663(7) 0.0529(4) Uani 1 1 d . . . .
N3 N 0.55967(12) 0.82022(8) 0.16373(6) 0.0333(2) Uani 1 1 d . . . .
N4 N 0.62576(11) 0.73099(8) 0.37410(6) 0.0296(2) Uani 1 1 d . . . .
N5 N 0.13440(11) 0.58802(8) 0.41988(7) 0.0354(3) Uani 1 1 d . . . .
N6 N 0.11871(11) 0.72910(8) 0.43977(7) 0.0324(2) Uani 1 1 d . . . .
C1 C 0.51426(18) 0.72972(10) -0.07903(8) 0.0416(3) Uani 1 1 d . . . .
C2 C 0.53121(16) 0.75609(10) -0.00104(8) 0.0359(3) Uani 1 1 d . . . .
C3 C 0.64338(15) 0.82234(10) 0.04234(8) 0.0357(3) Uani 1 1 d . . . .
H3 H 0.710575 0.846835 0.014916 0.043 Uiso 1 1 calc R . . .
C4 C 0.65761(14) 0.85093(9) 0.11875(8) 0.0331(3) Uani 1 1 d . . . .
C5 C 0.55605(13) 0.64407(9) 0.35175(7) 0.0290(3) Uani 1 1 d . . . .
C6 C 0.42474(13) 0.62270(9) 0.36568(7) 0.0294(3) Uani 1 1 d . . . .
H6 H 0.384333 0.562928 0.351707 0.035 Uiso 1 1 calc R . . .
C7 C 0.34170(13) 0.68701(9) 0.40118(7) 0.0284(3) Uani 1 1 d . . . .
C8 C 0.20920(13) 0.66821(9) 0.41777(8) 0.0302(3) Uani 1 1 d . . . .
C9 C 0.18875(13) 0.51114(9) 0.42052(8) 0.0313(3) Uani 1 1 d . . . .
C10 C 0.27544(13) 0.50903(9) 0.48328(8) 0.0302(3) Uani 1 1 d . . . .
C11 C 0.32311(14) 0.43177(9) 0.48206(8) 0.0319(3) Uani 1 1 d . . . .
H11 H 0.383872 0.429712 0.523673 0.038 Uiso 1 1 calc R . . .
C12 C 0.28450(14) 0.35733(9) 0.42170(8) 0.0339(3) Uani 1 1 d . . . .
C13 C 0.19888(17) 0.36202(10) 0.36060(9) 0.0410(3) Uani 1 1 d . . . .
H13 H 0.172243 0.311552 0.318926 0.049 Uiso 1 1 calc R . . .
C14 C 0.15096(16) 0.43796(10) 0.35840(9) 0.0398(3) Uani 1 1 d . . . .
C15 C 0.31190(17) 0.58705(10) 0.55103(8) 0.0402(3) Uani 1 1 d . . . .
H15A H 0.374637 0.573968 0.588606 0.060 Uiso 1 1 calc GR . . .
H15B H 0.227565 0.601698 0.574221 0.060 Uiso 1 1 calc GR . . .
H15C H 0.357327 0.636493 0.534553 0.060 Uiso 1 1 calc GR . . .
C16 C 0.0610(2) 0.44156(13) 0.29014(12) 0.0682(6) Uani 1 1 d . . . .
H16A H -0.030796 0.451571 0.305360 0.102 Uiso 1 1 calc GR . . .
H16B H 0.052505 0.386267 0.250437 0.102 Uiso 1 1 calc GR . . .
H16C H 0.102823 0.489190 0.270165 0.102 Uiso 1 1 calc GR . . .
C17 C 0.33282(18) 0.27361(10) 0.42296(10) 0.0460(4) Uani 1 1 d . . . .
H17A H 0.411816 0.266374 0.392471 0.069 Uiso 1 1 calc GR . . .
H17B H 0.257561 0.224822 0.401450 0.069 Uiso 1 1 calc GR . . .
H17C H 0.360694 0.274879 0.475776 0.069 Uiso 1 1 calc GR . . .
C18 C 0.00636(14) 0.60187(11) 0.44691(10) 0.0423(4) Uani 1 1 d . . . .
H18 H -0.061847 0.558503 0.456050 0.051 Uiso 1 1 calc R . . .
C19 C -0.00448(14) 0.68483(11) 0.45766(9) 0.0406(3) Uani 1 1 d . . . .
H19 H -0.082456 0.710518 0.474663 0.049 Uiso 1 1 calc R . . .
C20 C 0.10980(13) 0.79739(9) 0.40339(8) 0.0303(3) Uani 1 1 d . . . .
C21 C 0.11743(14) 0.88156(10) 0.44942(8) 0.0352(3) Uani 1 1 d . . . .
C22 C 0.10655(16) 0.94787(10) 0.41468(9) 0.0387(3) Uani 1 1 d . . . .
H22 H 0.110962 1.005697 0.445796 0.046 Uiso 1 1 calc R . . .
C23 C 0.08945(15) 0.93202(10) 0.33594(9) 0.0368(3) Uani 1 1 d . . . .
C24 C 0.07974(14) 0.84708(9) 0.29148(8) 0.0336(3) Uani 1 1 d . . . .
H24 H 0.067116 0.835402 0.237445 0.040 Uiso 1 1 calc R . . .
C25 C 0.08795(13) 0.77812(9) 0.32367(8) 0.0303(3) Uani 1 1 d . . . .
C26 C 0.06866(15) 0.68635(9) 0.27388(8) 0.0364(3) Uani 1 1 d . . . .
H26A H 0.157981 0.665836 0.271079 0.055 Uiso 1 1 calc GR . . .
H26B H 0.030921 0.684450 0.222451 0.055 Uiso 1 1 calc GR . . .
H26C H 0.004485 0.648799 0.295577 0.055 Uiso 1 1 calc GR . . .
C27 C 0.13897(19) 0.90123(11) 0.53510(9) 0.0479(4) Uani 1 1 d . . . .
H27A H 0.138418 0.963334 0.558030 0.072 Uiso 1 1 calc GR . . .
H27B H 0.228043 0.886488 0.549692 0.072 Uiso 1 1 calc GR . . .
H27C H 0.064478 0.866684 0.553361 0.072 Uiso 1 1 calc GR . . .
C28 C 0.0792(2) 1.00568(11) 0.30017(10) 0.0499(4) Uani 1 1 d . . . .
H28A H -0.017158 1.014742 0.296270 0.075 Uiso 1 1 calc GR . . .
H28B H 0.111499 0.991137 0.249033 0.075 Uiso 1 1 calc GR . . .
H28C H 0.136709 1.059027 0.331976 0.075 Uiso 1 1 calc GR . . .
C29 C 0.41696(13) 0.77566(9) 0.42280(7) 0.0293(3) Uani 1 1 d . . . .
H29 H 0.369696 0.821632 0.446367 0.035 Uiso 1 1 calc R . . .
C30 C 0.54969(13) 0.79549(9) 0.41104(7) 0.0294(3) Uani 1 1 d . . . .
C31 C 0.73767(13) 0.75407(10) 0.32903(8) 0.0333(3) Uani 1 1 d . . . .
H31A H 0.804560 0.713292 0.327367 0.040 Uiso 1 1 calc R . . .
H31B H 0.786768 0.813293 0.355529 0.040 Uiso 1 1 calc R . . .
C32 C 0.69090(15) 0.75213(10) 0.24727(8) 0.0358(3) Uani 1 1 d . . . .
H32A H 0.773475 0.758821 0.219047 0.043 Uiso 1 1 calc R . . .
H32B H 0.634984 0.694548 0.221898 0.043 Uiso 1 1 calc R . . .
C33 C 0.60634(15) 0.82267(10) 0.24214(7) 0.0340(3) Uani 1 1 d . . . .
H33A H 0.524493 0.816489 0.270999 0.041 Uiso 1 1 calc R . . .
H33B H 0.662755 0.880267 0.266883 0.041 Uiso 1 1 calc R . . .
C34 C 0.45104(14) 0.75354(9) 0.12435(8) 0.0338(3) Uani 1 1 d . . . .
C35 C 0.43596(15) 0.72415(10) 0.04795(8) 0.0362(3) Uani 1 1 d . . . .
H35 H 0.359411 0.680331 0.024583 0.043 Uiso 1 1 calc R . . .
C36 C 0.34627(16) 0.72199(12) 0.17222(9) 0.0449(4) Uani 1 1 d . . . .
H36A H 0.390339 0.693125 0.205976 0.067 Uiso 1 1 calc GR . . .
H36B H 0.270994 0.680615 0.138866 0.067 Uiso 1 1 calc GR . . .
H36C H 0.309032 0.771607 0.203076 0.067 Uiso 1 1 calc GR . . .
C37 C 0.77276(16) 0.92127(11) 0.16044(9) 0.0429(3) Uani 1 1 d . . . .
H37A H 0.734486 0.968369 0.194330 0.064 Uiso 1 1 calc GR . . .
H37B H 0.824955 0.944082 0.123502 0.064 Uiso 1 1 calc GR . . .
H37C H 0.834329 0.897483 0.190807 0.064 Uiso 1 1 calc GR . . .
C38 C 0.3477(2) 0.58688(11) -0.10772(9) 0.0485(4) Uani 1 1 d . . . .
C39 C 0.2071(2) 0.57904(11) -0.09895(10) 0.0521(4) Uani 1 1 d . . . .
C40 C 0.1417(2) 0.50503(12) -0.08297(10) 0.0566(5) Uani 1 1 d . . . .
H40 H 0.045361 0.499181 -0.077409 0.068 Uiso 1 1 calc R . . .
C41 C 0.2122(2) 0.43881(12) -0.07478(10) 0.0541(4) Uani 1 1 d . . . .
C42 C 0.3525(2) 0.44872(11) -0.08382(9) 0.0517(4) Uani 1 1 d . . . .
H42 H 0.402446 0.404232 -0.077869 0.062 Uiso 1 1 calc R . . .
C43 C 0.4224(2) 0.52118(11) -0.10121(9) 0.0491(4) Uani 1 1 d . . . .
C44 C 0.5725(2) 0.52778(14) -0.11399(11) 0.0608(5) Uani 1 1 d . . . .
H44A H 0.583019 0.521498 -0.168324 0.091 Uiso 1 1 calc GR . . .
H44B H 0.610800 0.481521 -0.098211 0.091 Uiso 1 1 calc GR . . .
H44C H 0.622078 0.584645 -0.083801 0.091 Uiso 1 1 calc GR . . .
C45 C 0.1296(2) 0.65198(13) -0.10389(12) 0.0682(6) Uani 1 1 d . . . .
H45A H 0.155598 0.700692 -0.057895 0.102 Uiso 1 1 calc GR . . .
H45B H 0.029951 0.631182 -0.107910 0.102 Uiso 1 1 calc GR . . .
H45C H 0.152837 0.671457 -0.149060 0.102 Uiso 1 1 calc GR . . .
C46 C 0.1394(3) 0.35971(14) -0.05583(13) 0.0701(6) Uani 1 1 d . . . .
H46A H 0.191912 0.311723 -0.071431 0.105 Uiso 1 1 calc GR . . .
H46B H 0.046647 0.342870 -0.083042 0.105 Uiso 1 1 calc GR . . .
H46C H 0.132025 0.372854 -0.000647 0.105 Uiso 1 1 calc GR . . .
C49 C 0.4370(3) 0.65792(13) -0.20295(10) 0.0705(7) Uani 1 1 d . . . .
H49 H 0.385607 0.617282 -0.246374 0.085 Uiso 1 1 calc R . . .
C50 C 0.5398(3) 0.71902(13) -0.20501(9) 0.0677(6) Uani 1 1 d . . . .
H50 H 0.573280 0.730067 -0.250158 0.081 Uiso 1 1 calc R . . .
C51 C 0.65388(19) 0.85515(11) -0.11459(8) 0.0447(4) Uani 1 1 d . . . .
C52 C 0.7967(2) 0.87546(12) -0.11209(9) 0.0499(4) Uani 1 1 d . . . .
C53 C 0.8557(2) 0.96176(13) -0.09807(10) 0.0574(5) Uani 1 1 d . . . .
H53 H 0.953379 0.976322 -0.095714 0.069 Uiso 1 1 calc R . . .
C54 C 0.7760(2) 1.02821(12) -0.08727(10) 0.0562(5) Uani 1 1 d . . . .
C55 C 0.6350(2) 1.00543(12) -0.09105(9) 0.0545(5) Uani 1 1 d . . . .
H55 H 0.579623 1.050082 -0.084190 0.065 Uiso 1 1 calc R . . .
C56 C 0.5703(2) 0.91973(12) -0.10449(8) 0.0481(4) Uani 1 1 d . . . .
C57 C 0.4165(2) 0.89757(14) -0.10809(11) 0.0630(5) Uani 1 1 d . . . .
H57A H 0.381000 0.858164 -0.158276 0.094 Uiso 1 1 calc GR . . .
H57B H 0.375959 0.950989 -0.100221 0.094 Uiso 1 1 calc GR . . .
H57C H 0.391673 0.869033 -0.068136 0.094 Uiso 1 1 calc GR . . .
C58 C 0.8431(3) 1.12170(14) -0.07181(14) 0.0802(7) Uani 1 1 d . . . .
H58A H 0.789745 1.151237 -0.101110 0.120 Uiso 1 1 calc GR . . .
H58B H 0.937500 1.124193 -0.087110 0.120 Uiso 1 1 calc GR . . .
H58C H 0.845816 1.150623 -0.017146 0.120 Uiso 1 1 calc GR . . .
C59 C 0.8850(2) 0.80475(15) -0.12175(13) 0.0684(6) Uani 1 1 d . . . .
H59A H 0.867855 0.773471 -0.082770 0.103 Uiso 1 1 calc GR . . .
H59B H 0.982741 0.830878 -0.116106 0.103 Uiso 1 1 calc GR . . .
H59C H 0.861723 0.763975 -0.172660 0.103 Uiso 1 1 calc GR . . .
C60 C 0.62996(16) 0.88491(10) 0.44490(9) 0.0413(3) Uani 1 1 d . . . .
H60A H 0.710872 0.881463 0.477171 0.062 Uiso 1 1 calc GR . . .
H60B H 0.571252 0.921709 0.475901 0.062 Uiso 1 1 calc GR . . .
H60C H 0.660342 0.910127 0.403812 0.062 Uiso 1 1 calc GR . . .
C61 C 0.63941(15) 0.57523(10) 0.31725(9) 0.0378(3) Uani 1 1 d . . . .
H61A H 0.664322 0.581360 0.267264 0.057 Uiso 1 1 calc GR . . .
H61B H 0.584737 0.517561 0.310965 0.057 Uiso 1 1 calc GR . . .
H61C H 0.723671 0.581785 0.350948 0.057 Uiso 1 1 calc GR . . .

loop_
_atom_site_aniso_label
_atom_site_aniso_U_11
_atom_site_aniso_U_22
_atom_site_aniso_U_33
_atom_site_aniso_U_23
_atom_site_aniso_U_13
_atom_site_aniso_U_12
O1 0.0595(8) 0.0566(8) 0.0565(7) 0.0187(6) 0.0039(6) 0.0147(6)
C62 0.0786(18) 0.0921(19) 0.127(2) 0.0610(18) -0.0260(16) -0.0169(14)
C67 0.0964(18) 0.0559(12) 0.0699(13) 0.0211(10) -0.0179(12) 0.0190(12)
C65 0.0578(17) 0.073(2) 0.096(3) 0.036(2) 0.0217(16) 0.0172(16)
C66 0.0677(17) 0.067(2) 0.0586(17) 0.0260(16) 0.0204(14) 0.0411(16)
C63 0.075(8) 0.059(9) 0.080(10) 0.010(7) 0.006(7) 0.011(7)
C64 0.070(8) 0.055(8) 0.099(11) 0.026(8) -0.015(7) 0.019(6)
N1 0.0763(10) 0.0501(8) 0.0277(6) 0.0137(5) 0.0107(6) 0.0243(7)
N2 0.0807(11) 0.0430(8) 0.0328(6) 0.0081(6) -0.0109(6) 0.0129(7)
N3 0.0330(6) 0.0416(6) 0.0266(5) 0.0119(5) 0.0036(4) 0.0056(5)
N4 0.0201(5) 0.0392(6) 0.0313(5) 0.0136(5) 0.0045(4) 0.0032(4)
N5 0.0198(5) 0.0381(6) 0.0556(7) 0.0257(6) 0.0055(5) 0.0038(5)
N6 0.0225(5) 0.0397(6) 0.0429(6) 0.0212(5) 0.0100(4) 0.0093(5)
C1 0.0563(10) 0.0410(8) 0.0309(7) 0.0107(6) 0.0012(6) 0.0181(7)
C2 0.0418(8) 0.0402(8) 0.0291(6) 0.0114(6) 0.0030(5) 0.0147(6)
C3 0.0372(7) 0.0442(8) 0.0311(6) 0.0163(6) 0.0076(5) 0.0117(6)
C4 0.0333(7) 0.0380(7) 0.0317(6) 0.0145(5) 0.0041(5) 0.0086(6)
C5 0.0236(6) 0.0376(7) 0.0295(6) 0.0141(5) 0.0024(5) 0.0076(5)
C6 0.0236(6) 0.0322(7) 0.0348(6) 0.0133(5) 0.0021(5) 0.0049(5)
C7 0.0206(6) 0.0332(7) 0.0349(6) 0.0152(5) 0.0030(5) 0.0044(5)
C8 0.0227(6) 0.0343(7) 0.0386(7) 0.0177(5) 0.0034(5) 0.0058(5)
C9 0.0219(6) 0.0340(7) 0.0425(7) 0.0193(6) 0.0030(5) 0.0025(5)
C10 0.0224(6) 0.0355(7) 0.0348(6) 0.0138(5) 0.0055(5) 0.0029(5)
C11 0.0261(6) 0.0396(7) 0.0340(6) 0.0156(6) 0.0039(5) 0.0072(5)
C12 0.0318(7) 0.0364(7) 0.0370(7) 0.0143(6) 0.0077(5) 0.0070(6)
C13 0.0445(9) 0.0374(8) 0.0379(7) 0.0092(6) -0.0031(6) 0.0009(6)
C14 0.0362(8) 0.0410(8) 0.0422(8) 0.0174(6) -0.0070(6) -0.0012(6)
C15 0.0422(8) 0.0389(8) 0.0394(7) 0.0107(6) 0.0018(6) 0.0071(6)
C16 0.0813(15) 0.0571(11) 0.0611(11) 0.0192(9) -0.0338(10) 0.0028(10)
C17 0.0504(9) 0.0398(8) 0.0513(9) 0.0137(7) 0.0072(7) 0.0150(7)
C18 0.0211(6) 0.0537(9) 0.0648(10) 0.0368(8) 0.0104(6) 0.0061(6)
C19 0.0243(7) 0.0540(9) 0.0556(9) 0.0311(7) 0.0151(6) 0.0120(6)
C20 0.0205(6) 0.0355(7) 0.0400(7) 0.0168(6) 0.0058(5) 0.0077(5)
C21 0.0298(7) 0.0398(8) 0.0381(7) 0.0133(6) 0.0020(5) 0.0078(6)
C22 0.0382(8) 0.0332(7) 0.0440(8) 0.0101(6) -0.0025(6) 0.0061(6)
C23 0.0303(7) 0.0371(7) 0.0460(8) 0.0181(6) -0.0012(6) 0.0043(6)
C24 0.0264(6) 0.0412(8) 0.0368(7) 0.0162(6) 0.0033(5) 0.0068(6)
C25 0.0187(6) 0.0364(7) 0.0393(7) 0.0143(6) 0.0059(5) 0.0073(5)
C26 0.0298(7) 0.0398(8) 0.0416(7) 0.0119(6) 0.0050(5) 0.0095(6)
C27 0.0564(10) 0.0497(9) 0.0391(8) 0.0118(7) 0.0009(7) 0.0152(8)
C28 0.0591(11) 0.0380(8) 0.0545(9) 0.0208(7) -0.0079(8) 0.0032(7)
C29 0.0251(6) 0.0333(7) 0.0315(6) 0.0117(5) 0.0043(5) 0.0058(5)
C30 0.0253(6) 0.0346(7) 0.0285(6) 0.0114(5) 0.0004(5) 0.0011(5)
C31 0.0195(6) 0.0482(8) 0.0364(7) 0.0187(6) 0.0053(5) 0.0048(5)
C32 0.0319(7) 0.0474(8) 0.0327(7) 0.0168(6) 0.0087(5) 0.0088(6)
C33 0.0347(7) 0.0428(8) 0.0265(6) 0.0121(5) 0.0041(5) 0.0075(6)
C34 0.0282(7) 0.0407(7) 0.0359(7) 0.0139(6) 0.0033(5) 0.0095(6)
C35 0.0350(7) 0.0390(7) 0.0352(7) 0.0110(6) -0.0013(5) 0.0079(6)
C36 0.0338(8) 0.0585(10) 0.0434(8) 0.0173(7) 0.0068(6) 0.0025(7)
C37 0.0414(8) 0.0483(9) 0.0393(8) 0.0174(7) 0.0020(6) -0.0007(7)
C38 0.0684(11) 0.0389(8) 0.0346(7) 0.0035(6) -0.0132(7) 0.0155(8)
C39 0.0628(11) 0.0449(9) 0.0429(8) 0.0000(7) -0.0173(8) 0.0201(8)
C40 0.0579(11) 0.0520(10) 0.0521(10) 0.0015(8) -0.0120(8) 0.0137(9)
C41 0.0691(12) 0.0442(9) 0.0440(9) 0.0038(7) -0.0068(8) 0.0126(8)
C42 0.0712(12) 0.0445(9) 0.0413(8) 0.0091(7) -0.0031(8) 0.0241(9)
C43 0.0632(11) 0.0476(9) 0.0365(8) 0.0074(7) -0.0057(7) 0.0198(8)
C44 0.0705(13) 0.0664(12) 0.0517(10) 0.0189(9) 0.0013(9) 0.0280(10)
C45 0.0789(14) 0.0550(11) 0.0659(12) 0.0033(9) -0.0241(10) 0.0308(10)
C46 0.0857(16) 0.0554(12) 0.0660(13) 0.0130(10) 0.0028(11) 0.0092(11)
C49 0.130(2) 0.0486(11) 0.0307(8) 0.0069(7) -0.0106(10) 0.0222(12)
C50 0.125(2) 0.0563(11) 0.0263(8) 0.0115(7) 0.0086(9) 0.0300(12)
C51 0.0673(11) 0.0491(9) 0.0281(7) 0.0178(6) 0.0131(7) 0.0270(8)
C52 0.0659(11) 0.0591(10) 0.0401(8) 0.0262(7) 0.0224(7) 0.0310(9)
C53 0.0659(12) 0.0692(12) 0.0512(10) 0.0308(9) 0.0259(9) 0.0226(10)
C54 0.0832(14) 0.0540(10) 0.0423(9) 0.0236(8) 0.0191(9) 0.0227(10)
C55 0.0822(14) 0.0526(10) 0.0388(8) 0.0164(7) 0.0110(8) 0.0349(10)
C56 0.0667(11) 0.0559(10) 0.0297(7) 0.0144(7) 0.0072(7) 0.0296(9)
C57 0.0680(13) 0.0743(13) 0.0500(10) 0.0111(9) 0.0008(9) 0.0350(11)
C58 0.114(2) 0.0590(13) 0.0752(15) 0.0274(11) 0.0262(14) 0.0158(13)
C59 0.0762(14) 0.0769(14) 0.0712(13) 0.0313(11) 0.0283(11) 0.0455(12)
C60 0.0362(8) 0.0408(8) 0.0419(8) 0.0087(6) 0.0015(6) -0.0047(6)
C61 0.0310(7) 0.0446(8) 0.0434(8) 0.0163(6) 0.0097(6) 0.0139(6)

loop_
_atom_type_symbol
_atom_type_description
_atom_type_scat_dispersion_real
_atom_type_scat_dispersion_imag
_atom_type_scat_source
C C 0.0033 0.0016 'International Tables Vol C Tables 4.2.6.8 and 6.1.1.4'
H H 0.0000 0.0000 'International Tables Vol C Tables 4.2.6.8 and 6.1.1.4'
N N 0.0061 0.0033 'International Tables Vol C Tables 4.2.6.8 and 6.1.1.4'
O O 0.0106 0.0060 'International Tables Vol C Tables 4.2.6.8 and 6.1.1.4'

loop_
_geom_angle_atom_site_label_1
_geom_angle_atom_site_label_2
_geom_angle_atom_site_label_3
_geom_angle
C67 O1 C66 108.2(2)
C67 O1 C63 134.6(7)
H62A C62 H62B 109.5
H62A C62 H62C 109.5
H62B C62 H62C 109.5
C67 C62 H62A 109.5
C67 C62 H62B 109.5
C67 C62 H62C 109.5
O1 C67 C62 109.3(2)
O1 C67 H67A 109.8
O1 C67 H67B 109.8
C62 C67 H67A 109.8
C62 C67 H67B 109.8
H67A C67 H67B 108.3
H65A C65 H65B 109.5
H65A C65 H65C 109.5
H65B C65 H65C 109.5
C66 C65 H65A 109.5
C66 C65 H65B 109.5
C66 C65 H65C 109.5
O1 C66 C65 108.5(3)
O1 C66 H66A 110.0
O1 C66 H66B 110.0
C65 C66 H66A 110.0
C65 C66 H66B 110.0
H66A C66 H66B 108.4
O1 C63 H63A 110.9
O1 C63 H63B 110.9
H63A C63 H63B 108.9
C64 C63 O1 104.3(13)
C64 C63 H63A 110.9
C64 C63 H63B 110.9
C63 C64 H64B 109.5
C63 C64 H64A 109.5
C63 C64 H64C 109.5
H64B C64 H64A 109.5
H64B C64 H64C 109.5
H64A C64 H64C 109.5
C1 N1 C51 124.69(12)
C50 N1 C1 107.96(16)
C50 N1 C51 119.20(13)
C1 N2 C38 126.69(13)
C49 N2 C1 108.21(16)
C49 N2 C38 119.74(15)
C4 N3 C33 118.07(11)
C34 N3 C4 116.56(11)
C34 N3 C33 118.09(11)
C5 N4 C30 116.86(10)
C5 N4 C31 117.21(11)
C30 N4 C31 119.52(11)
C8 N5 C9 126.82(11)
C18 N5 C8 108.67(12)
C18 N5 C9 121.45(11)
C8 N6 C20 121.90(11)
C19 N6 C8 107.99(11)
C19 N6 C20 118.60(11)
N2 C1 N1 105.05(13)
C2 C1 N1 126.88(15)
C2 C1 N2 128.06(15)
C1 C2 C3 123.51(14)
C1 C2 C35 124.05(15)
C3 C2 C35 112.38(12)
C2 C3 H3 118.1
C4 C3 C2 123.82(13)
C4 C3 H3 118.1
N3 C4 C37 116.56(12)
C3 C4 N3 121.72(13)
C3 C4 C37 121.60(13)
N4 C5 C61 116.76(11)
C6 C5 N4 122.10(12)
C6 C5 C61 120.96(13)
C5 C6 H6 118.6
C5 C6 C7 122.79(12)
C7 C6 H6 118.6
C6 C7 C29 113.31(11)
C8 C7 C6 124.78(12)
C8 C7 C29 121.79(12)
N5 C8 N6 105.20(11)
C7 C8 N5 129.13(12)
C7 C8 N6 125.63(12)
C10 C9 N5 120.22(13)
C14 C9 N5 118.52(12)
C14 C9 C10 121.25(12)
C9 C10 C15 120.97(12)
C11 C10 C9 118.07(13)
C11 C10 C15 120.93(12)
C10 C11 H11 119.1
C10 C11 C12 121.85(12)
C12 C11 H11 119.1
C11 C12 C17 120.96(13)
C13 C12 C11 118.37(13)
C13 C12 C17 120.66(14)
C12 C13 H13 119.0
C14 C13 C12 121.95(14)
C14 C13 H13 119.0
C9 C14 C16 120.88(14)
C13 C14 C9 118.48(13)
C13 C14 C16 120.63(15)
C10 C15 H15A 109.5
C10 C15 H15B 109.5
C10 C15 H15C 109.5
H15A C15 H15B 109.5
H15A C15 H15C 109.5
H15B C15 H15C 109.5
C14 C16 H16A 109.5
C14 C16 H16B 109.5
C14 C16 H16C 109.5
H16A C16 H16B 109.5
H16A C16 H16C 109.5
H16B C16 H16C 109.5
C12 C17 H17A 109.5
C12 C17 H17B 109.5
C12 C17 H17C 109.5
H17A C17 H17B 109.5
H17A C17 H17C 109.5
H17B C17 H17C 109.5
N5 C18 H18 125.4
C19 C18 N5 109.14(12)
C19 C18 H18 125.4
N6 C19 H19 125.6
C18 C19 N6 108.87(12)
C18 C19 H19 125.6
C21 C20 N6 118.13(12)
C21 C20 C25 121.44(12)
C25 C20 N6 120.37(12)
C20 C21 C22 118.49(13)
C20 C21 C27 120.94(13)
C22 C21 C27 120.57(14)
C21 C22 H22 119.1
C23 C22 C21 121.87(14)
C23 C22 H22 119.1
C22 C23 C28 120.44(14)
C24 C23 C22 118.32(13)
C24 C23 C28 121.23(14)
C23 C24 H24 119.0
C23 C24 C25 121.95(13)
C25 C24 H24 119.0
C20 C25 C26 121.72(12)
C24 C25 C20 117.86(13)
C24 C25 C26 120.38(13)
C25 C26 H26A 109.5
C25 C26 H26B 109.5
C25 C26 H26C 109.5
H26A C26 H26B 109.5
H26A C26 H26C 109.5
H26B C26 H26C 109.5
C21 C27 H27A 109.5
C21 C27 H27B 109.5
C21 C27 H27C 109.5
H27A C27 H27B 109.5
H27A C27 H27C 109.5
H27B C27 H27C 109.5
C23 C28 H28A 109.5
C23 C28 H28B 109.5
C23 C28 H28C 109.5
H28A C28 H28B 109.5
H28A C28 H28C 109.5
H28B C28 H28C 109.5
C7 C29 H29 118.5
C30 C29 C7 123.07(12)
C30 C29 H29 118.5
N4 C30 C60 116.30(12)
C29 C30 N4 121.78(12)
C29 C30 C60 121.48(13)
N4 C31 H31A 108.6
N4 C31 H31B 108.6
N4 C31 C32 114.74(11)
H31A C31 H31B 107.6
C32 C31 H31A 108.6
C32 C31 H31B 108.6
C31 C32 H32A 108.8
C31 C32 H32B 108.8
H32A C32 H32B 107.7
C33 C32 C31 113.63(12)
C33 C32 H32A 108.8
C33 C32 H32B 108.8
N3 C33 C32 113.75(11)
N3 C33 H33A 108.8
N3 C33 H33B 108.8
C32 C33 H33A 108.8
C32 C33 H33B 108.8
H33A C33 H33B 107.7
N3 C34 C36 116.37(12)
C35 C34 N3 122.17(13)
C35 C34 C36 121.29(14)
C2 C35 H35 118.4
C34 C35 C2 123.22(14)
C34 C35 H35 118.4
C34 C36 H36A 109.5
C34 C36 H36B 109.5
C34 C36 H36C 109.5
H36A C36 H36B 109.5
H36A C36 H36C 109.5
H36B C36 H36C 109.5
C4 C37 H37A 109.5
C4 C37 H37B 109.5
C4 C37 H37C 109.5
H37A C37 H37B 109.5
H37A C37 H37C 109.5
H37B C37 H37C 109.5
C39 C38 N2 119.01(15)
C39 C38 C43 121.21(17)
C43 C38 N2 119.73(18)
C38 C39 C45 120.23(18)
C40 C39 C38 118.75(16)
C40 C39 C45 120.98(19)
C39 C40 H40 119.0
C39 C40 C41 121.98(19)
C41 C40 H40 119.0
C40 C41 C46 121.0(2)
C42 C41 C40 117.80(18)
C42 C41 C46 121.17(17)
C41 C42 H42 118.8
C43 C42 C41 122.36(16)
C43 C42 H42 118.8
C38 C43 C44 121.28(17)
C42 C43 C38 117.87(18)
C42 C43 C44 120.84(16)
C43 C44 H44A 109.5
C43 C44 H44B 109.5
C43 C44 H44C 109.5
H44A C44 H44B 109.5
H44A C44 H44C 109.5
H44B C44 H44C 109.5
C39 C45 H45A 109.5
C39 C45 H45B 109.5
C39 C45 H45C 109.5
H45A C45 H45B 109.5
H45A C45 H45C 109.5
H45B C45 H45C 109.5
C41 C46 H46A 109.5
C41 C46 H46B 109.5
C41 C46 H46C 109.5
H46A C46 H46B 109.5
H46A C46 H46C 109.5
H46B C46 H46C 109.5
N2 C49 H49 125.3
C50 C49 N2 109.40(17)
C50 C49 H49 125.3
N1 C50 H50 125.3
C49 C50 N1 109.36(16)
C49 C50 H50 125.3
C52 C51 N1 118.45(14)
C52 C51 C56 121.44(17)
C56 C51 N1 120.09(17)
C51 C52 C59 120.48(18)
C53 C52 C51 118.49(16)
C53 C52 C59 121.00(19)
C52 C53 H53 119.1
C52 C53 C54 121.84(19)
C54 C53 H53 119.1
C53 C54 C58 120.7(2)
C55 C54 C53 117.94(18)
C55 C54 C58 121.35(19)
C54 C55 H55 118.7
C54 C55 C56 122.61(16)
C56 C55 H55 118.7
C51 C56 C57 121.32(17)
C55 C56 C51 117.67(18)
C55 C56 C57 121.00(16)
C56 C57 H57A 109.5
C56 C57 H57B 109.5
C56 C57 H57C 109.5
H57A C57 H57B 109.5
H57A C57 H57C 109.5
H57B C57 H57C 109.5
C54 C58 H58A 109.5
C54 C58 H58B 109.5
C54 C58 H58C 109.5
H58A C58 H58B 109.5
H58A C58 H58C 109.5
H58B C58 H58C 109.5
C52 C59 H59A 109.5
C52 C59 H59B 109.5
C52 C59 H59C 109.5
H59A C59 H59B 109.5
H59A C59 H59C 109.5
H59B C59 H59C 109.5
C30 C60 H60A 109.5
C30 C60 H60B 109.5
C30 C60 H60C 109.5
H60A C60 H60B 109.5
H60A C60 H60C 109.5
H60B C60 H60C 109.5
C5 C61 H61A 109.5
C5 C61 H61B 109.5
C5 C61 H61C 109.5
H61A C61 H61B 109.5
H61A C61 H61C 109.5
H61B C61 H61C 109.5

loop_
_geom_bond_atom_site_label_1
_geom_bond_atom_site_label_2
_geom_bond_distance
O1 C67 1.384(3)
O1 C66 1.436(3)
O1 C63 1.496(14)
C62 H62A 0.9800
C62 H62B 0.9800
C62 H62C 0.9800
C62 C67 1.468(4)
C67 H67A 0.9900
C67 H67B 0.9900
C65 H65A 0.9800
C65 H65B 0.9800
C65 H65C 0.9800
C65 C66 1.495(7)
C66 H66A 0.9900
C66 H66B 0.9900
C63 H63A 0.9900
C63 H63B 0.9900
C63 C64 1.36(3)
C64 H64B 0.9800
C64 H64A 0.9800
C64 H64C 0.9800
N1 C1 1.416(2)
N1 C50 1.408(2)
N1 C51 1.432(2)
N2 C1 1.416(2)
N2 C38 1.427(2)
N2 C49 1.403(2)
N3 C4 1.4131(17)
N3 C33 1.4648(16)
N3 C34 1.4131(19)
N4 C5 1.4127(18)
N4 C30 1.4151(18)
N4 C31 1.4678(16)
N5 C8 1.4028(17)
N5 C9 1.4204(17)
N5 C18 1.4001(18)
N6 C8 1.4128(17)
N6 C19 1.4116(18)
N6 C20 1.4350(16)
C1 C2 1.3655(19)
C2 C3 1.452(2)
C2 C35 1.457(2)
C3 H3 0.9500
C3 C4 1.3393(19)
C4 C37 1.495(2)
C5 C6 1.3406(18)
C5 C61 1.4990(19)
C6 H6 0.9500
C6 C7 1.4511(18)
C7 C8 1.3606(18)
C7 C29 1.4548(18)
C9 C10 1.3995(18)
C9 C14 1.394(2)
C10 C11 1.3872(19)
C10 C15 1.499(2)
C11 H11 0.9500
C11 C12 1.389(2)
C12 C13 1.384(2)
C12 C17 1.499(2)
C13 H13 0.9500
C13 C14 1.382(2)
C14 C16 1.505(2)
C15 H15A 0.9800
C15 H15B 0.9800
C15 H15C 0.9800
C16 H16A 0.9800
C16 H16B 0.9800
C16 H16C 0.9800
C17 H17A 0.9800
C17 H17B 0.9800
C17 H17C 0.9800
C18 H18 0.9500
C18 C19 1.321(2)
C19 H19 0.9500
C20 C21 1.386(2)
C20 C25 1.4008(19)
C21 C22 1.390(2)
C21 C27 1.506(2)
C22 H22 0.9500
C22 C23 1.386(2)
C23 C24 1.384(2)
C23 C28 1.508(2)
C24 H24 0.9500
C24 C25 1.3947(18)
C25 C26 1.499(2)
C26 H26A 0.9800
C26 H26B 0.9800
C26 H26C 0.9800
C27 H27A 0.9800
C27 H27B 0.9800
C27 H27C 0.9800
C28 H28A 0.9800
C28 H28B 0.9800
C28 H28C 0.9800
C29 H29 0.9500
C29 C30 1.3385(18)
C30 C60 1.496(2)
C31 H31A 0.9900
C31 H31B 0.9900
C31 C32 1.5256(18)
C32 H32A 0.9900
C32 H32B 0.9900
C32 C33 1.520(2)
C33 H33A 0.9900
C33 H33B 0.9900
C34 C35 1.340(2)
C34 C36 1.500(2)
C35 H35 0.9500
C36 H36A 0.9800
C36 H36B 0.9800
C36 H36C 0.9800
C37 H37A 0.9800
C37 H37B 0.9800
C37 H37C 0.9800
C38 C39 1.389(3)
C38 C43 1.397(2)
C39 C40 1.378(3)
C39 C45 1.508(2)
C40 H40 0.9500
C40 C41 1.388(3)
C41 C42 1.387(3)
C41 C46 1.499(3)
C42 H42 0.9500
C42 C43 1.386(3)
C43 C44 1.498(3)
C44 H44A 0.9800
C44 H44B 0.9800
C44 H44C 0.9800
C45 H45A 0.9800
C45 H45B 0.9800
C45 H45C 0.9800
C46 H46A 0.9800
C46 H46B 0.9800
C46 H46C 0.9800
C49 H49 0.9500
C49 C50 1.315(3)
C50 H50 0.9500
C51 C52 1.389(3)
C51 C56 1.397(2)
C52 C53 1.380(3)
C52 C59 1.509(2)
C53 H53 0.9500
C53 C54 1.395(3)
C54 C55 1.374(3)
C54 C58 1.503(3)
C55 H55 0.9500
C55 C56 1.388(3)
C56 C57 1.495(3)
C57 H57A 0.9800
C57 H57B 0.9800
C57 H57C 0.9800
C58 H58A 0.9800
C58 H58B 0.9800
C58 H58C 0.9800
C59 H59A 0.9800
C59 H59B 0.9800
C59 H59C 0.9800
C60 H60A 0.9800
C60 H60B 0.9800
C60 H60C 0.9800
C61 H61A 0.9800
C61 H61B 0.9800
C61 H61C 0.9800
